data_7243557
loop_
_publ_author_name
'Sun, Tingting'
'Lin, Shuang-Yan'
'Xu, Zhikun'
'Li, L.'

_publ_section_title
;
 In-situ growth of Fe doped NiCo-MOF electrocatalyst from layered double
 hydroxide effectively enhances electrocatalytic oxygen evolution
 performance
;
_journal_name_full CrystEngComm
_journal_paper_doi 10.1039/D1CE01220G
_journal_year 2021
_chemical_formula_moiety 'Cl4 Cu2, C6 H14 N2'
_chemical_formula_sum 'C6 H14 Cl4 Cu2 N2'
_chemical_formula_weight 383.07
_space_group_crystal_system monoclinic
_space_group_IT_number 14
_space_group_name_Hall '-P 2yn'
_space_group_name_H-M_alt 'P 1 21/n 1'
_atom_sites_solution_hydrogens geom
_audit_creation_date 2021-03-09
_audit_creation_method
;
Olex2 1.3-ac4
(compiled 2020.03.28 svn.rd84adfe8 for Rigaku Oxford Diffraction, GUI svn.r6032)
;
_audit_update_record
;
2021-05-25 deposited with the CCDC.	2021-09-22 downloaded from the CCDC.
;
_cell_angle_alpha 90
_cell_angle_beta 91.790(4)
_cell_angle_gamma 90
_cell_formula_units_Z 4
_cell_length_a 6.4278(3)
_cell_length_b 13.9860(6)
_cell_length_c 12.7277(5)
_cell_measurement_reflns_used 2035
_cell_measurement_temperature 150.00(10)
_cell_measurement_theta_max 72.0080
_cell_measurement_theta_min 3.5220
_cell_volume 1143.65(9)
_computing_cell_refinement 'CrysAlisPro 1.171.40.84a (Rigaku OD, 2020)'
_computing_data_collection 'CrysAlisPro 1.171.40.84a (Rigaku OD, 2020)'
_computing_data_reduction 'CrysAlisPro 1.171.40.84a (Rigaku OD, 2020)'
_computing_molecular_graphics 'Olex2 1.3-ac4 (Dolomanov et al., 2009)'
_computing_publication_material 'Olex2 1.3-ac4 (Dolomanov et al., 2009)'
_computing_structure_refinement 'SHELXL 2016/6 (Sheldrick, 2015)'
_computing_structure_solution 'SHELXT 2014/4 (Sheldrick, 2014)'
_diffrn_ambient_environment N~2~
_diffrn_ambient_temperature 150.00(10)
_diffrn_detector 'CCD plate'
_diffrn_detector_area_resol_mean 10.6426
_diffrn_detector_type Atlas
_diffrn_measured_fraction_theta_full 0.998
_diffrn_measured_fraction_theta_max 0.936
_diffrn_measurement_details
;
List of Runs (angles in degrees, time in seconds):

  # Type    Start    End  Width  t~exp~   \w     \q     \k     \f   Frames
#--------------------------------------------------------------------------
  1  \w   -112.00 -15.00   1.00   35.00    --  -41.11 -57.00  30.00   97
  2  \w     17.00  69.00   1.00   35.00    --   41.11 -77.00  30.00   52
  3  \w    -14.00  70.00   1.00   35.00    --   41.11 -77.00 -90.00   84
  4  \w    107.00 168.00   1.00  140.00    --  103.58  77.00  60.00   61
  5  \w     69.00 116.00   1.00  140.00    --  103.58 -80.00 179.44   47
  6  \w    118.00 175.00   1.00  140.00    --  103.58  77.00-150.00   57
  7  \w     63.00 110.00   1.00  140.00    --  103.58 -80.00  44.82   47
  8  \w     79.00 159.00   1.00  140.00    --  103.58  45.00 -30.00   80
  9  \w     39.00 118.00   1.00  140.00    --  103.58 -45.00 -60.00   79
 10  \w     70.00 122.00   1.00  140.00    --  103.58 -78.00 100.93   52
;
_diffrn_measurement_device 'four-circle diffractometer'
_diffrn_measurement_device_type 'New Gemini, Dual, Cu at home/near, Atlas'
_diffrn_measurement_method '\w scans'
_diffrn_orient_matrix_type 'CrysAlisPro convention (1999,Acta A55,543-557)'
_diffrn_orient_matrix_UB_11 -0.0063643000
_diffrn_orient_matrix_UB_12 0.1100723000
_diffrn_orient_matrix_UB_13 -0.0026461000
_diffrn_orient_matrix_UB_21 0.0385886000
_diffrn_orient_matrix_UB_22 0.0027339000
_diffrn_orient_matrix_UB_23 0.1200207000
_diffrn_orient_matrix_UB_31 0.2366491000
_diffrn_orient_matrix_UB_32 0.0025558000
_diffrn_orient_matrix_UB_33 -0.0157714000
_diffrn_radiation_monochromator graphite
_diffrn_radiation_probe x-ray
_diffrn_radiation_type 'Cu K\a'
_diffrn_radiation_wavelength 1.54184
_diffrn_reflns_av_R_equivalents 0.0282
_diffrn_reflns_av_unetI/netI 0.0345
_diffrn_reflns_Laue_measured_fraction_full 0.998
_diffrn_reflns_Laue_measured_fraction_max 0.936
_diffrn_reflns_limit_h_max 7
_diffrn_reflns_limit_h_min -5
_diffrn_reflns_limit_k_max 16
_diffrn_reflns_limit_k_min -17
_diffrn_reflns_limit_l_max 15
_diffrn_reflns_limit_l_min -15
_diffrn_reflns_number 4605
_diffrn_reflns_point_group_measured_fraction_full 0.998
_diffrn_reflns_point_group_measured_fraction_max 0.936
_diffrn_reflns_theta_full 70.000
_diffrn_reflns_theta_max 72.228
_diffrn_reflns_theta_min 3.160
_diffrn_source 'fine-focus sealed X-ray tube'
_diffrn_source_type 'Enhance (Cu) X-ray Source'
_exptl_absorpt_coefficient_mu 12.869
_exptl_absorpt_correction_T_max 0.939
_exptl_absorpt_correction_T_min 0.860
_exptl_absorpt_correction_type analytical
_exptl_absorpt_process_details
;
CrysAlisPro 1.171.40.84a (Rigaku Oxford Diffraction, 2020)
Analytical numeric absorption correction using a multifaceted crystal
model based on expressions derived by R.C. Clark & J.S. Reid.
(Clark, R. C. & Reid, J. S. (1995). Acta Cryst. A51, 887-897)
Empirical absorption correction using spherical harmonics,
implemented in SCALE3 ABSPACK scaling algorithm.
;
_exptl_crystal_colour colourless
_exptl_crystal_colour_primary colourless
_exptl_crystal_density_diffrn 2.225
_exptl_crystal_description prism
_exptl_crystal_F_000 760
_exptl_crystal_size_max 0.158
_exptl_crystal_size_mid 0.053
_exptl_crystal_size_min 0.046
_refine_diff_density_max 0.610
_refine_diff_density_min -0.635
_refine_diff_density_rms 0.116
_refine_ls_extinction_method none
_refine_ls_goodness_of_fit_ref 1.094
_refine_ls_hydrogen_treatment constr
_refine_ls_matrix_type full
_refine_ls_number_parameters 128
_refine_ls_number_reflns 2176
_refine_ls_number_restraints 0
_refine_ls_restrained_S_all 1.094
_refine_ls_R_factor_all 0.0432
_refine_ls_R_factor_gt 0.0362
_refine_ls_shift/su_max 0.000
_refine_ls_shift/su_mean 0.000
_refine_ls_structure_factor_coef Fsqd
_refine_ls_weighting_details 'w=1/[\s^2^(Fo^2^)+(0.0363P)^2^+1.3562P] where P=(Fo^2^+2Fc^2^)/3'
_refine_ls_weighting_scheme calc
_refine_ls_wR_factor_gt 0.0858
_refine_ls_wR_factor_ref 0.0896
_reflns_Friedel_coverage 0.000
_reflns_number_gt 1878
_reflns_number_total 2181
_reflns_threshold_expression 'I > 2\s(I)'
_cod_data_source_file d1ce01220g2.cif
_cod_data_source_block mg_6
_cod_database_code 7243557
_shelxl_version_number 2016/6
_shelx_space_group_comment
;
The symmetry employed for this shelxl refinement is uniquely defined
by the following loop, which should always be used as a source of
symmetry information in preference to the above space-group names.
They are only intended as comments.
;

loop_
_space_group_symop_operation_xyz
'x, y, z'
'-x+1/2, y+1/2, -z+1/2'
'-x, -y, -z'
'x-1/2, -y-1/2, z-1/2'

loop_
_atom_site_label
_atom_site_type_symbol
_atom_site_fract_x
_atom_site_fract_y
_atom_site_fract_z
_atom_site_U_iso_or_equiv
_atom_site_adp_type
_atom_site_occupancy
_atom_site_site_symmetry_order
_atom_site_calc_flag
_atom_site_refinement_flags_posn
_atom_site_refinement_flags_adp
_atom_site_refinement_flags_occupancy
_atom_site_disorder_assembly
_atom_site_disorder_group
Cu1 Cu 0.04883(9) 0.49012(4) 0.25034(5) 0.02238(17) Uani 1 1 d . . . . .
Cu2 Cu 0.54384(9) 0.50308(5) 0.23203(5) 0.02666(18) Uani 1 1 d . . . . .
Cl1 Cl 0.29020(13) 0.38333(6) 0.17486(6) 0.0174(2) Uani 1 1 d . . . . .
Cl2 Cl 0.30410(13) 0.59727(6) 0.31405(7) 0.0184(2) Uani 1 1 d . . . . .
Cl3 Cl -0.19425(13) 0.43927(6) 0.37276(6) 0.01752(19) Uani 1 1 d . . . . .
Cl4 Cl 0.80151(13) 0.54863(6) 0.12233(6) 0.0186(2) Uani 1 1 d . . . . .
N1 N 0.1468(5) 0.3201(2) 0.4901(2) 0.0165(6) Uani 1 1 d . . . . .
H1 H 0.049323 0.372425 0.474344 0.020 Uiso 1 1 calc R . . . .
N2 N 0.3911(5) 0.1854(2) 0.5301(2) 0.0138(6) Uani 1 1 d . . . . .
H2 H 0.488081 0.132834 0.545378 0.017 Uiso 1 1 calc R . . . .
C1 C 0.0883(6) 0.2354(3) 0.4232(3) 0.0222(8) Uani 1 1 d . . . . .
H1A H 0.121309 0.247784 0.350616 0.027 Uiso 1 1 calc R . . . .
H1B H -0.060019 0.223525 0.426382 0.027 Uiso 1 1 calc R . . . .
C2 C 0.3618(6) 0.3515(3) 0.4650(3) 0.0180(7) Uani 1 1 d . . . . .
H2A H 0.410410 0.399826 0.514667 0.022 Uiso 1 1 calc R . . . .
H2B H 0.363430 0.378382 0.394782 0.022 Uiso 1 1 calc R . . . .
C3 C 0.1397(6) 0.2961(3) 0.6050(3) 0.0182(7) Uani 1 1 d . . . . .
H3A H 0.005791 0.268392 0.620507 0.022 Uiso 1 1 calc R . . . .
H3B H 0.158480 0.353602 0.646795 0.022 Uiso 1 1 calc R . . . .
C4 C 0.2094(6) 0.1485(3) 0.4639(3) 0.0181(7) Uani 1 1 d . . . . .
H4A H 0.121120 0.108304 0.505791 0.022 Uiso 1 1 calc R . . . .
H4B H 0.258709 0.110942 0.405588 0.022 Uiso 1 1 calc R . . . .
C5 C 0.5018(5) 0.2628(3) 0.4724(3) 0.0169(7) Uani 1 1 d . . . . .
H5A H 0.533891 0.240917 0.402470 0.020 Uiso 1 1 calc R . . . .
H5B H 0.631450 0.278530 0.509495 0.020 Uiso 1 1 calc R . . . .
C6 C 0.3138(6) 0.2247(3) 0.6315(3) 0.0157(7) Uani 1 1 d . . . . .
H6A H 0.426349 0.256370 0.670323 0.019 Uiso 1 1 calc R . . . .
H6B H 0.261504 0.173364 0.674508 0.019 Uiso 1 1 calc R . . . .

loop_
_atom_site_aniso_label
_atom_site_aniso_U_11
_atom_site_aniso_U_22
_atom_site_aniso_U_33
_atom_site_aniso_U_23
_atom_site_aniso_U_13
_atom_site_aniso_U_12
Cu1 0.0164(3) 0.0241(3) 0.0267(3) -0.0025(2) 0.0008(2) -0.0013(2)
Cu2 0.0190(3) 0.0300(3) 0.0313(3) -0.0013(3) 0.0063(2) 0.0011(2)
Cl1 0.0144(4) 0.0165(4) 0.0213(4) -0.0064(3) 0.0006(3) 0.0001(3)
Cl2 0.0144(4) 0.0178(4) 0.0229(4) -0.0075(3) -0.0015(3) 0.0001(3)
Cl3 0.0147(4) 0.0189(4) 0.0191(4) 0.0068(3) 0.0017(3) 0.0027(3)
Cl4 0.0165(4) 0.0200(4) 0.0192(4) 0.0064(3) -0.0015(3) -0.0027(3)
N1 0.0135(15) 0.0121(14) 0.0238(15) 0.0025(12) -0.0019(12) 0.0012(11)
N2 0.0139(14) 0.0115(13) 0.0157(13) 0.0001(11) -0.0020(11) 0.0023(11)
C1 0.0194(19) 0.0203(18) 0.0262(18) -0.0027(15) -0.0098(15) -0.0004(15)
C2 0.0189(18) 0.0153(16) 0.0198(16) 0.0045(14) 0.0017(14) -0.0006(14)
C3 0.0204(19) 0.0143(16) 0.0205(17) -0.0013(14) 0.0096(14) 0.0012(14)
C4 0.0192(18) 0.0152(17) 0.0196(16) -0.0054(14) -0.0050(14) -0.0020(14)
C5 0.0127(17) 0.0191(17) 0.0190(16) 0.0014(14) 0.0032(13) -0.0006(13)
C6 0.0200(18) 0.0153(16) 0.0119(15) 0.0000(13) -0.0005(13) -0.0010(14)

loop_
_atom_type_symbol
_atom_type_description
_atom_type_scat_dispersion_real
_atom_type_scat_dispersion_imag
_atom_type_scat_source
C C 0.0181 0.0091 'International Tables Vol C Tables 4.2.6.8 and 6.1.1.4'
H H 0.0000 0.0000 'International Tables Vol C Tables 4.2.6.8 and 6.1.1.4'
Cl Cl 0.3639 0.7018 'International Tables Vol C Tables 4.2.6.8 and 6.1.1.4'
Cu Cu -1.9646 0.5888 'International Tables Vol C Tables 4.2.6.8 and 6.1.1.4'
N N 0.0311 0.0180 'International Tables Vol C Tables 4.2.6.8 and 6.1.1.4'

loop_
_exptl_crystal_face_index_h
_exptl_crystal_face_index_k
_exptl_crystal_face_index_l
_exptl_crystal_face_perp_dist
0 -8 5 0.0237
0 8 -5 0.0237
4 -4 1 0.0879
0 5 7 0.0289
0 -5 -7 0.0181
-1 -5 -6 0.0184
-4 0 1 0.0432
0 3 -8 0.0201
0 -3 8 0.0290
0 9 1 0.0235
0 -9 -1 0.0217

loop_
_geom_angle_atom_site_label_1
_geom_angle_atom_site_label_2
_geom_angle_atom_site_label_3
_geom_angle
_geom_angle_site_symmetry_1
_geom_angle_site_symmetry_3
_geom_angle_publ_flag
Cl1 Cu1 Cl4 111.64(4) . 1_455 ?
Cl2 Cu1 Cl1 94.74(3) . . ?
Cl2 Cu1 Cl3 115.85(4) . . ?
Cl2 Cu1 Cl4 117.43(4) . 1_455 ?
Cl3 Cu1 Cl1 122.23(4) . . ?
Cl3 Cu1 Cl4 96.54(3) . 1_455 ?
Cl1 Cu2 Cl3 112.73(4) . 1_655 ?
Cl2 Cu2 Cl1 94.46(4) . . ?
Cl2 Cu2 Cl3 108.35(4) . 1_655 ?
Cl4 Cu2 Cl1 119.99(4) . . ?
Cl4 Cu2 Cl2 128.64(4) . . ?
Cl4 Cu2 Cl3 92.92(3) . 1_655 ?
Cu1 Cl1 Cu2 83.48(3) . . ?
Cu2 Cl2 Cu1 87.06(3) . . ?
Cu1 Cl3 Cu2 82.41(3) . 1_455 ?
Cu2 Cl4 Cu1 88.13(3) . 1_655 ?
C1 N1 H1 109.1 . . ?
C1 N1 C3 111.2(3) . . ?
C2 N1 H1 109.1 . . ?
C2 N1 C1 109.2(3) . . ?
C2 N1 C3 109.3(3) . . ?
C3 N1 H1 109.1 . . ?
C4 N2 H2 109.3 . . ?
C5 N2 H2 109.3 . . ?
C5 N2 C4 110.2(3) . . ?
C5 N2 C6 109.3(3) . . ?
C6 N2 H2 109.3 . . ?
C6 N2 C4 109.5(3) . . ?
N1 C1 H1A 109.9 . . ?
N1 C1 H1B 109.9 . . ?
N1 C1 C4 108.7(3) . . ?
H1A C1 H1B 108.3 . . ?
C4 C1 H1A 109.9 . . ?
C4 C1 H1B 109.9 . . ?
N1 C2 H2A 110.3 . . ?
N1 C2 H2B 110.3 . . ?
N1 C2 C5 107.1(3) . . ?
H2A C2 H2B 108.6 . . ?
C5 C2 H2A 110.3 . . ?
C5 C2 H2B 110.3 . . ?
N1 C3 H3A 110.0 . . ?
N1 C3 H3B 110.0 . . ?
N1 C3 C6 108.4(3) . . ?
H3A C3 H3B 108.4 . . ?
C6 C3 H3A 110.0 . . ?
C6 C3 H3B 110.0 . . ?
N2 C4 C1 107.1(3) . . ?
N2 C4 H4A 110.3 . . ?
N2 C4 H4B 110.3 . . ?
C1 C4 H4A 110.3 . . ?
C1 C4 H4B 110.3 . . ?
H4A C4 H4B 108.6 . . ?
N2 C5 C2 109.1(3) . . ?
N2 C5 H5A 109.9 . . ?
N2 C5 H5B 109.9 . . ?
C2 C5 H5A 109.9 . . ?
C2 C5 H5B 109.9 . . ?
H5A C5 H5B 108.3 . . ?
N2 C6 C3 108.0(3) . . ?
N2 C6 H6A 110.1 . . ?
N2 C6 H6B 110.1 . . ?
C3 C6 H6A 110.1 . . ?
C3 C6 H6B 110.1 . . ?
H6A C6 H6B 108.4 . . ?

loop_
_geom_bond_atom_site_label_1
_geom_bond_atom_site_label_2
_geom_bond_distance
_geom_bond_site_symmetry_2
_geom_bond_publ_flag
Cu1 Cl1 2.3778(10) . ?
Cu1 Cl2 2.3478(10) . ?
Cu1 Cl3 2.3509(10) . ?
Cu1 Cl4 2.3853(10) 1_455 ?
Cu2 Cl1 2.4327(10) . ?
Cu2 Cl2 2.3023(10) . ?
Cu2 Cl3 2.5788(10) 1_655 ?
Cu2 Cl4 2.2898(10) . ?
N1 H1 0.9800 . ?
N1 C1 1.499(5) . ?
N1 C2 1.494(5) . ?
N1 C3 1.502(5) . ?
N2 H2 0.9800 . ?
N2 C4 1.510(4) . ?
N2 C5 1.499(4) . ?
N2 C6 1.501(4) . ?
C1 H1A 0.9700 . ?
C1 H1B 0.9700 . ?
C1 C4 1.526(5) . ?
C2 H2A 0.9700 . ?
C2 H2B 0.9700 . ?
C2 C5 1.534(5) . ?
C3 H3A 0.9700 . ?
C3 H3B 0.9700 . ?
C3 C6 1.529(5) . ?
C4 H4A 0.9700 . ?
C4 H4B 0.9700 . ?
C5 H5A 0.9700 . ?
C5 H5B 0.9700 . ?
C6 H6A 0.9700 . ?
C6 H6B 0.9700 . ?

loop_
_twin_individual_id
_twin_individual_mass_fraction_refined
1 0.755(5)
2 0.245(5)

loop_
_exptl_oxdiff_crystal_face_indexfrac_h
_exptl_oxdiff_crystal_face_indexfrac_k
_exptl_oxdiff_crystal_face_indexfrac_l
_exptl_oxdiff_crystal_face_x
_exptl_oxdiff_crystal_face_y
_exptl_oxdiff_crystal_face_z
-0.2941 -7.5550 4.5599 -0.8418 0.5153 -0.1608
0.2941 7.5550 -4.5599 0.8418 -0.5153 0.1608
3.5838 -4.2608 1.4656 -0.4957 0.3025 0.8141
0.1828 4.9118 6.9263 0.5212 0.8518 -0.0534
-0.0282 -4.8906 -6.9576 -0.5197 -0.8495 0.0906
-1.2428 -4.8701 -6.4445 -0.5111 -0.8347 -0.2049
-4.1303 -0.1719 1.4009 0.0037 0.0083 -1.0000
0.1684 3.2574 -7.7116 0.3779 -0.9101 0.1698
0.0630 -3.2713 7.6985 -0.3809 0.9175 -0.1149
0.2697 8.9566 1.2298 0.9809 0.1825 0.0673
-0.2960 -8.9538 -1.2208 -0.9805 -0.1824 -0.0737
